data_1572128
loop_
_publ_author_name
'Ichimaru, Yoshimi'
'Sugiura, Kirara'
'Kato, Koichi'
'Kondo, Yuki'
'Kurihara, Masaaki'
'Jin, Wanchun'
'Imai, Masanori'
'Kurosaki, Hiromasa'

_publ_section_title
;
 [1-(Anthracen-9-ylmethyl)-1,4,7,10-tetraazacyclododecane]chloridozinc(II)
 nitrate
;
_journal_coeditor_code WM4217
_journal_issue 7
_journal_name_full IUCrData
_journal_paper_doi 10.1107/S2414314624006655
_journal_volume 9
_journal_year 2024
_chemical_formula_iupac 'C23 H30 Cl N4 Zn +, N O3 -'
_chemical_formula_moiety 'C23 H30 Cl N4 Zn +, N O3 -'
_chemical_formula_sum 'C23 H30 Cl N5 O3 Zn'
_chemical_formula_weight 525.34
_chemical_name_systematic
;
[1-(Anthracen-9-ylmethyl)-1,4,7,10-tetraazacyclododecane]chloridozinc(II)
nitrate
;
_space_group_crystal_system monoclinic
_space_group_IT_number 14
_space_group_name_Hall '-P 2ybc'
_space_group_name_H-M_alt 'P 1 21/c 1'
_atom_sites_solution_hydrogens geom
_audit_creation_method
;
Olex2 1.5
(compiled 2024.02.16 svn.r378c4104 for OlexSys, GUI svn.r6928)
;
_cell_angle_alpha 90
_cell_angle_beta 106.1570(10)
_cell_angle_gamma 90
_cell_formula_units_Z 4
_cell_length_a 15.90860(10)
_cell_length_b 7.80880(10)
_cell_length_c 19.5342(2)
_cell_measurement_reflns_used 16543
_cell_measurement_temperature 92.95
_cell_measurement_theta_max 68.3220
_cell_measurement_theta_min 2.3550
_cell_volume 2330.83(4)
_computing_cell_refinement
;
CrysAlisPro (Rigaku OD, 2022)
;
_computing_data_collection
;
CrysAlisPro (Rigaku OD, 2022)
;
_computing_data_reduction
;
CrysAlisPro (Rigaku OD, 2022)
;
_computing_molecular_graphics
;
Olex2 (Dolomanov <i>et al.</i>,  2009)
;
_computing_publication_material
;
publCIF (Westrip, 2010)
;
_computing_structure_refinement
;
SHELXL (Sheldrick, 2015b)
;
_computing_structure_solution
;
<i>SHELXT</i> (Sheldrick, 2015a)
;
_diffrn_ambient_temperature 92.95
_diffrn_detector_area_resol_mean 10.0
_diffrn_measured_fraction_theta_full 1.000
_diffrn_measured_fraction_theta_max 0.995
_diffrn_measurement_device 'four-circle diffractometer'
_diffrn_measurement_device_type 'Rigaku XtaLAB Synergy-i'
_diffrn_measurement_method '\w scans'
_diffrn_radiation_type CuK\a
_diffrn_radiation_wavelength 1.54184
_diffrn_reflns_av_R_equivalents 0.0272
_diffrn_reflns_av_unetI/netI 0.0184
_diffrn_reflns_limit_h_max 19
_diffrn_reflns_limit_h_min -19
_diffrn_reflns_limit_k_max 9
_diffrn_reflns_limit_k_min -9
_diffrn_reflns_limit_l_max 22
_diffrn_reflns_limit_l_min -23
_diffrn_reflns_number 21217
_diffrn_reflns_theta_full 67.684
_diffrn_reflns_theta_max 68.400
_diffrn_reflns_theta_min 2.892
_exptl_absorpt_coefficient_mu 2.813
_exptl_absorpt_correction_T_max 1.00000
_exptl_absorpt_correction_T_min 0.61854
_exptl_absorpt_correction_type multi-scan
_exptl_absorpt_process_details
;
(CrysAlisPro; Rigaku OD, 2022)
;
_exptl_crystal_colour yellow
_exptl_crystal_density_diffrn 1.497
_exptl_crystal_description plate
_exptl_crystal_F_000 1096
_exptl_crystal_size_max 0.35
_exptl_crystal_size_mid 0.25
_exptl_crystal_size_min 0.12
_refine_diff_density_max 1.653
_refine_diff_density_min -0.675
_refine_ls_extinction_method none
_refine_ls_goodness_of_fit_ref 1.050
_refine_ls_hydrogen_treatment constr
_refine_ls_matrix_type full
_refine_ls_number_parameters 298
_refine_ls_number_reflns 4271
_refine_ls_number_restraints 0
_refine_ls_restrained_S_all 1.050
_refine_ls_R_factor_all 0.0427
_refine_ls_R_factor_gt 0.0414
_refine_ls_shift/su_max 0.001
_refine_ls_shift/su_mean 0.000
_refine_ls_structure_factor_coef Fsqd
_refine_ls_weighting_details 'w=1/[\s^2^(Fo^2^)+(0.0537P)^2^+5.0389P] where P=(Fo^2^+2Fc^2^)/3'
_refine_ls_weighting_scheme calc
_refine_ls_wR_factor_gt 0.1093
_refine_ls_wR_factor_ref 0.1101
_reflns_number_gt 4097
_reflns_number_total 4271
_reflns_threshold_expression 'I > 2\s(I)'
_cod_data_source_file wm4217.cif
_cod_data_source_block I
_cod_database_code 1572128
_shelx_space_group_comment
;
The symmetry employed for this shelxl refinement is uniquely defined
by the following loop, which should always be used as a source of
symmetry information in preference to the above space-group names.
They are only intended as comments.
;
_shelx_estimated_absorpt_t_min 0.439
_shelx_estimated_absorpt_t_max 0.729

loop_
_space_group_symop_operation_xyz
'x, y, z'
'-x, y+1/2, -z+1/2'
'-x, -y, -z'
'x, -y-1/2, z-1/2'

loop_
_atom_site_type_symbol
_atom_site_label
_atom_site_fract_x
_atom_site_fract_y
_atom_site_fract_z
_atom_site_U_iso_or_equiv
_atom_site_adp_type
_atom_site_calc_flag
_atom_site_occupancy
_atom_site_disorder_assembly
_atom_site_disorder_group
Zn Zn1 0.38731(2) 0.45659(4) 0.35923(2) 0.01650(12) Uani d 1 . .
Cl Cl1 0.48909(4) 0.66348(8) 0.38926(4) 0.02646(17) Uani d 1 . .
O O1 0.38618(12) 0.6627(3) 0.16411(10) 0.0250(4) Uani d 1 . .
O O2 0.35799(13) 0.6797(3) 0.04891(10) 0.0283(4) Uani d 1 . .
N N1 0.24737(14) 0.5751(3) 0.32627(12) 0.0179(4) Uani d 1 . .
N N2 0.34428(15) 0.3815(3) 0.25262(12) 0.0210(5) Uani d 1 . .
H H2 0.354759 0.475940 0.221385 0.025 Uiso calc 1 . .
N N3 0.44297(14) 0.2069(3) 0.37340(13) 0.0234(5) Uani d 1 . .
H H3 0.507715 0.216524 0.381655 0.028 Uiso calc 1 . .
O O3 0.27592(15) 0.5258(4) 0.09680(12) 0.0425(6) Uani d 1 . .
N N4 0.34614(15) 0.3897(3) 0.44943(12) 0.0233(5) Uani d 1 . .
H H4 0.393328 0.423402 0.492937 0.028 Uiso calc 1 . .
N N5 0.33966(14) 0.6225(3) 0.10271(12) 0.0223(5) Uani d 1 . .
C C1 0.18291(16) 0.8823(3) 0.30190(14) 0.0178(5) Uani d 1 . .
C C2 0.13492(16) 0.9487(3) 0.34735(14) 0.0183(5) Uani d 1 . .
C C7 0.06198(17) 1.0620(3) 0.31847(15) 0.0194(5) Uani d 1 . .
C C17 0.24931(17) 0.3503(3) 0.23785(15) 0.0213(5) Uani d 1 . .
H H17A 0.238613 0.257067 0.268744 0.026 Uiso calc 1 . .
H H17B 0.224518 0.315513 0.187516 0.026 Uiso calc 1 . .
C C15 0.26134(16) 0.7645(3) 0.33143(14) 0.0173(5) Uani d 1 . .
H H15A 0.306094 0.792998 0.306741 0.021 Uiso calc 1 . .
H H15B 0.286579 0.793243 0.382389 0.021 Uiso calc 1 . .
C C8 0.03866(17) 1.1046(3) 0.24673(15) 0.0209(5) Uani d 1 . .
H H8 -0.010901 1.175629 0.227958 0.025 Uiso calc 1 . .
C C9 0.08644(17) 1.0455(3) 0.20166(15) 0.0205(5) Uani d 1 . .
C C14 0.16158(17) 0.9372(3) 0.22978(14) 0.0192(5) Uani d 1 . .
C C6 0.01563(17) 1.1335(3) 0.36509(15) 0.0234(6) Uani d 1 . .
H H6 -0.033418 1.205501 0.345867 0.028 Uiso calc 1 . .
C C16 0.20644(18) 0.5133(4) 0.25238(15) 0.0236(6) Uani d 1 . .
H H16A 0.212198 0.602408 0.217920 0.028 Uiso calc 1 . .
H H16B 0.143295 0.492520 0.245818 0.028 Uiso calc 1 . .
C C10 0.06288(19) 1.0952(4) 0.12807(15) 0.0270(6) Uani d 1 . .
H H10 0.012570 1.164427 0.109607 0.032 Uiso calc 1 . .
C C13 0.21288(19) 0.8961(3) 0.18199(15) 0.0241(6) Uani d 1 . .
H H13 0.265276 0.832090 0.199311 0.029 Uiso calc 1 . .
C C3 0.15766(17) 0.9180(4) 0.42258(14) 0.0218(5) Uani d 1 . .
H H3A 0.205360 0.844130 0.443490 0.026 Uiso calc 1 . .
C C5 0.04022(18) 1.1008(4) 0.43543(16) 0.0267(6) Uani d 1 . .
H H5 0.009087 1.150559 0.465472 0.032 Uiso calc 1 . .
C C19 0.40575(18) 0.1105(4) 0.30722(16) 0.0257(6) Uani d 1 . .
H H19A 0.348153 0.062604 0.307287 0.031 Uiso calc 1 . .
H H19B 0.444945 0.014239 0.303947 0.031 Uiso calc 1 . .
C C4 0.11287(18) 0.9915(4) 0.46489(15) 0.0262(6) Uani d 1 . .
H H4A 0.130287 0.969705 0.514699 0.031 Uiso calc 1 . .
C C20 0.4252(2) 0.1301(4) 0.43712(16) 0.0287(6) Uani d 1 . .
H H20A 0.474231 0.155658 0.479727 0.034 Uiso calc 1 . .
H H20B 0.420519 0.004167 0.431476 0.034 Uiso calc 1 . .
C C21 0.34052(19) 0.2010(4) 0.44747(16) 0.0276(6) Uani d 1 . .
H H21A 0.290232 0.163987 0.407747 0.033 Uiso calc 1 . .
H H21B 0.331815 0.157511 0.492607 0.033 Uiso calc 1 . .
C C18 0.39519(19) 0.2283(4) 0.24406(16) 0.0270(6) Uani d 1 . .
H H18A 0.453501 0.263582 0.240278 0.032 Uiso calc 1 . .
H H18B 0.364569 0.167201 0.199724 0.032 Uiso calc 1 . .
C C22 0.26506(19) 0.4805(4) 0.45083(15) 0.0253(6) Uani d 1 . .
H H22A 0.280205 0.594958 0.472524 0.030 Uiso calc 1 . .
H H22B 0.235127 0.415636 0.480764 0.030 Uiso calc 1 . .
C C23 0.20380(17) 0.5006(4) 0.37670(16) 0.0233(6) Uani d 1 . .
H H23A 0.179688 0.387098 0.358880 0.028 Uiso calc 1 . .
H H23B 0.154274 0.575060 0.378989 0.028 Uiso calc 1 . .
C C12 0.1885(2) 0.9464(4) 0.11281(17) 0.0316(7) Uani d 1 . .
H H12 0.223574 0.915233 0.082604 0.038 Uiso calc 1 . .
C C11 0.1111(2) 1.0449(4) 0.08451(17) 0.0326(7) Uani d 1 . .
H H11 0.093660 1.075128 0.035468 0.039 Uiso calc 1 . .

loop_
_atom_site_aniso_label
_atom_site_aniso_U_11
_atom_site_aniso_U_22
_atom_site_aniso_U_33
_atom_site_aniso_U_12
_atom_site_aniso_U_13
_atom_site_aniso_U_23
Zn1 0.01667(19) 0.01153(19) 0.0223(2) -0.00095(12) 0.00709(14) 0.00115(12)
Cl1 0.0282(3) 0.0217(3) 0.0285(3) -0.0034(3) 0.0061(3) 0.0003(3)
O1 0.0227(9) 0.0308(11) 0.0192(9) -0.0042(8) 0.0023(8) -0.0008(8)
O2 0.0308(11) 0.0339(11) 0.0207(10) -0.0004(9) 0.0078(8) 0.0065(8)
N1 0.0166(10) 0.0125(10) 0.0242(11) 0.0007(8) 0.0053(9) 0.0022(9)
N2 0.0226(11) 0.0188(11) 0.0233(11) -0.0027(9) 0.0092(9) 0.0002(9)
N3 0.0175(11) 0.0171(11) 0.0329(13) 0.0024(9) 0.0026(9) -0.0025(10)
O3 0.0292(12) 0.0666(17) 0.0279(11) -0.0246(11) 0.0017(9) 0.0031(11)
N4 0.0245(12) 0.0216(12) 0.0244(12) 0.0023(10) 0.0079(9) 0.0047(9)
N5 0.0195(11) 0.0242(12) 0.0229(12) 0.0011(9) 0.0052(9) 0.0005(9)
C1 0.0161(12) 0.0106(11) 0.0259(13) -0.0026(9) 0.0043(10) -0.0008(10)
C2 0.0144(12) 0.0138(12) 0.0253(13) -0.0024(9) 0.0033(10) -0.0015(10)
C7 0.0154(12) 0.0138(12) 0.0272(14) -0.0021(10) 0.0027(10) -0.0019(10)
C17 0.0224(13) 0.0163(13) 0.0246(13) -0.0023(10) 0.0055(11) 0.0013(10)
C15 0.0152(11) 0.0123(12) 0.0246(13) 0.0003(9) 0.0056(10) 0.0015(10)
C8 0.0165(12) 0.0133(12) 0.0309(14) 0.0004(10) 0.0029(10) 0.0015(11)
C9 0.0190(13) 0.0137(12) 0.0267(14) -0.0025(10) 0.0030(11) 0.0026(10)
C14 0.0195(12) 0.0109(11) 0.0268(14) -0.0032(10) 0.0060(11) -0.0005(10)
C6 0.0176(12) 0.0173(13) 0.0343(15) 0.0012(10) 0.0056(11) -0.0037(11)
C16 0.0223(13) 0.0164(13) 0.0277(14) 0.0004(11) -0.0002(11) 0.0010(11)
C10 0.0258(14) 0.0223(14) 0.0309(15) 0.0005(11) 0.0047(12) 0.0077(12)
C13 0.0289(14) 0.0153(13) 0.0300(15) 0.0029(11) 0.0111(12) 0.0036(11)
C3 0.0157(12) 0.0226(13) 0.0249(14) 0.0010(10) 0.0022(10) -0.0006(11)
C5 0.0208(13) 0.0277(15) 0.0324(15) 0.0011(12) 0.0084(11) -0.0086(12)
C19 0.0216(13) 0.0184(13) 0.0363(16) 0.0023(11) 0.0066(12) -0.0066(12)
C4 0.0215(14) 0.0308(15) 0.0244(14) 0.0004(12) 0.0032(11) -0.0030(12)
C20 0.0331(15) 0.0173(13) 0.0297(15) 0.0034(12) -0.0012(12) 0.0033(11)
C21 0.0303(15) 0.0228(14) 0.0285(15) -0.0033(12) 0.0062(12) 0.0079(12)
C18 0.0262(14) 0.0263(15) 0.0327(15) -0.0018(12) 0.0151(12) -0.0081(12)
C22 0.0295(15) 0.0220(14) 0.0284(15) -0.0003(11) 0.0146(12) 0.0009(11)
C23 0.0193(13) 0.0188(13) 0.0356(15) -0.0001(11) 0.0138(12) 0.0035(12)
C12 0.0414(18) 0.0260(15) 0.0320(16) 0.0036(13) 0.0177(14) 0.0051(12)
C11 0.0415(18) 0.0297(16) 0.0260(15) 0.0025(13) 0.0084(13) 0.0092(12)

loop_
_atom_type_symbol
_atom_type_description
_atom_type_scat_dispersion_real
_atom_type_scat_dispersion_imag
_atom_type_scat_source
C C 0.0181 0.0091 'International Tables Vol C Tables 4.2.6.8 and 6.1.1.4'
H H 0.0000 0.0000 'International Tables Vol C Tables 4.2.6.8 and 6.1.1.4'
Cl Cl 0.3639 0.7018 'International Tables Vol C Tables 4.2.6.8 and 6.1.1.4'
N N 0.0311 0.0180 'International Tables Vol C Tables 4.2.6.8 and 6.1.1.4'
O O 0.0492 0.0322 'International Tables Vol C Tables 4.2.6.8 and 6.1.1.4'
Zn Zn -1.5491 0.6778 'International Tables Vol C Tables 4.2.6.8 and 6.1.1.4'

loop_
_exptl_crystal_face_index_h
_exptl_crystal_face_index_k
_exptl_crystal_face_index_l
_exptl_crystal_face_perp_dist
5 0 -12 0.1487
-10 -1 1 0.0807
-3 0 13 0.1852
-10 0 0 0.0665
-10 0 2 0.0802
3 2 -12 0.1710
2 -1 -13 0.1519
-8 0 11 0.1729
4 1 10 0.1493
9 1 3 0.0912
10 0 0 0.0513
5 -4 2 0.0705
-3 0 -10 0.1411
-6 -4 3 0.1107
-2 -5 2 0.0996
1 -5 2 0.0860
5 -2 -11 0.1586
-2 5 0 0.1302
5 4 1 0.1076
2 5 1 0.1226
0 0 12 0.1587
-10 0 0 0.0571

loop_
_geom_angle_atom_site_label_1
_geom_angle_atom_site_label_2
_geom_angle_atom_site_label_3
_geom_angle_site_symmetry_1
_geom_angle_site_symmetry_3
_geom_angle
_geom_angle_publ_flag
Cl1 Zn1 N1 . . 110.50(6) ?
N2 Zn1 Cl1 . . 118.36(6) ?
N2 Zn1 N1 . . 79.22(8) ?
N2 Zn1 N3 . . 83.20(9) ?
N2 Zn1 N4 . . 132.23(9) ?
N3 Zn1 Cl1 . . 112.42(6) ?
N3 Zn1 N1 . . 136.98(8) ?
N4 Zn1 Cl1 . . 109.19(7) ?
N4 Zn1 N1 . . 80.46(8) ?
N4 Zn1 N3 . . 83.05(9) ?
C15 N1 Zn1 . . 105.17(14) ?
C16 N1 Zn1 . . 105.40(15) ?
C16 N1 C15 . . 113.8(2) ?
C23 N1 Zn1 . . 104.45(15) ?
C23 N1 C15 . . 115.8(2) ?
C23 N1 C16 . . 111.1(2) ?
Zn1 N2 H2 . . 109.7 ?
C17 N2 Zn1 . . 105.96(16) ?
C17 N2 H2 . . 109.7 ?
C17 N2 C18 . . 114.0(2) ?
C18 N2 Zn1 . . 107.57(17) ?
C18 N2 H2 . . 109.7 ?
Zn1 N3 H3 . . 109.0 ?
C19 N3 Zn1 . . 107.67(16) ?
C19 N3 H3 . . 109.0 ?
C19 N3 C20 . . 114.1(2) ?
C20 N3 Zn1 . . 108.13(17) ?
C20 N3 H3 . . 109.0 ?
Zn1 N4 H4 . . 108.1 ?
C21 N4 Zn1 . . 104.84(17) ?
C21 N4 H4 . . 108.1 ?
C21 N4 C22 . . 115.6(2) ?
C22 N4 Zn1 . . 111.83(17) ?
C22 N4 H4 . . 108.1 ?
O2 N5 O1 . . 119.9(2) ?
O3 N5 O1 . . 119.1(2) ?
O3 N5 O2 . . 121.0(2) ?
C2 C1 C15 . . 120.5(2) ?
C2 C1 C14 . . 119.2(2) ?
C14 C1 C15 . . 120.0(2) ?
C1 C2 C7 . . 119.5(2) ?
C1 C2 C3 . . 123.6(2) ?
C3 C2 C7 . . 116.7(2) ?
C8 C7 C2 . . 120.1(2) ?
C8 C7 C6 . . 120.5(2) ?
C6 C7 C2 . . 119.3(2) ?
N2 C17 H17A . . 110.0 ?
N2 C17 H17B . . 110.0 ?
N2 C17 C16 . . 108.4(2) ?
H17A C17 H17B . . 108.4 ?
C16 C17 H17A . . 110.0 ?
C16 C17 H17B . . 110.0 ?
N1 C15 C1 . . 118.7(2) ?
N1 C15 H15A . . 107.6 ?
N1 C15 H15B . . 107.6 ?
C1 C15 H15A . . 107.6 ?
C1 C15 H15B . . 107.6 ?
H15A C15 H15B . . 107.1 ?
C7 C8 H8 . . 119.3 ?
C7 C8 C9 . . 121.3(2) ?
C9 C8 H8 . . 119.3 ?
C8 C9 C14 . . 119.6(2) ?
C8 C9 C10 . . 120.5(2) ?
C10 C9 C14 . . 119.9(3) ?
C1 C14 C9 . . 119.9(2) ?
C1 C14 C13 . . 123.7(2) ?
C13 C14 C9 . . 116.4(2) ?
C7 C6 H6 . . 119.3 ?
C5 C6 C7 . . 121.3(3) ?
C5 C6 H6 . . 119.3 ?
N1 C16 C17 . . 110.9(2) ?
N1 C16 H16A . . 109.4 ?
N1 C16 H16B . . 109.5 ?
C17 C16 H16A . . 109.4 ?
C17 C16 H16B . . 109.4 ?
H16A C16 H16B . . 108.0 ?
C9 C10 H10 . . 119.5 ?
C11 C10 C9 . . 121.1(3) ?
C11 C10 H10 . . 119.5 ?
C14 C13 H13 . . 119.1 ?
C12 C13 C14 . . 121.7(3) ?
C12 C13 H13 . . 119.1 ?
C2 C3 H3A . . 119.1 ?
C4 C3 C2 . . 121.8(3) ?
C4 C3 H3A . . 119.1 ?
C6 C5 H5 . . 120.0 ?
C6 C5 C4 . . 120.0(3) ?
C4 C5 H5 . . 120.0 ?
N3 C19 H19A . . 109.8 ?
N3 C19 H19B . . 109.8 ?
N3 C19 C18 . . 109.4(2) ?
H19A C19 H19B . . 108.2 ?
C18 C19 H19A . . 109.8 ?
C18 C19 H19B . . 109.8 ?
C3 C4 C5 . . 120.8(3) ?
C3 C4 H4A . . 119.6 ?
C5 C4 H4A . . 119.6 ?
N3 C20 H20A . . 109.6 ?
N3 C20 H20B . . 109.6 ?
N3 C20 C21 . . 110.4(2) ?
H20A C20 H20B . . 108.1 ?
C21 C20 H20A . . 109.6 ?
C21 C20 H20B . . 109.6 ?
N4 C21 C20 . . 108.5(2) ?
N4 C21 H21A . . 110.0 ?
N4 C21 H21B . . 110.0 ?
C20 C21 H21A . . 110.0 ?
C20 C21 H21B . . 110.0 ?
H21A C21 H21B . . 108.4 ?
N2 C18 C19 . . 109.9(2) ?
N2 C18 H18A . . 109.7 ?
N2 C18 H18B . . 109.7 ?
C19 C18 H18A . . 109.7 ?
C19 C18 H18B . . 109.7 ?
H18A C18 H18B . . 108.2 ?
N4 C22 H22A . . 109.3 ?
N4 C22 H22B . . 109.3 ?
N4 C22 C23 . . 111.4(2) ?
H22A C22 H22B . . 108.0 ?
C23 C22 H22A . . 109.3 ?
C23 C22 H22B . . 109.3 ?
N1 C23 C22 . . 112.6(2) ?
N1 C23 H23A . . 109.1 ?
N1 C23 H23B . . 109.1 ?
C22 C23 H23A . . 109.1 ?
C22 C23 H23B . . 109.1 ?
H23A C23 H23B . . 107.8 ?
C13 C12 H12 . . 119.4 ?
C13 C12 C11 . . 121.3(3) ?
C11 C12 H12 . . 119.4 ?
C10 C11 C12 . . 119.5(3) ?
C10 C11 H11 . . 120.3 ?
C12 C11 H11 . . 120.3 ?

loop_
_geom_bond_atom_site_label_1
_geom_bond_atom_site_label_2
_geom_bond_site_symmetry_2
_geom_bond_distance
_geom_bond_publ_flag
Zn1 Cl1 . 2.2466(7) ?
Zn1 N1 . 2.330(2) ?
Zn1 N2 . 2.087(2) ?
Zn1 N3 . 2.127(2) ?
Zn1 N4 . 2.109(2) ?
O1 N5 . 1.261(3) ?
O2 N5 . 1.249(3) ?
N1 C15 . 1.495(3) ?
N1 C16 . 1.489(3) ?
N1 C23 . 1.473(3) ?
N2 H2 . 1.0000 ?
N2 C17 . 1.477(3) ?
N2 C18 . 1.480(4) ?
N3 H3 . 1.0000 ?
N3 C19 . 1.471(4) ?
N3 C20 . 1.478(4) ?
O3 N5 . 1.244(3) ?
N4 H4 . 1.0000 ?
N4 C21 . 1.476(4) ?
N4 C22 . 1.479(4) ?
C1 C2 . 1.420(4) ?
C1 C15 . 1.528(3) ?
C1 C14 . 1.420(4) ?
C2 C7 . 1.443(4) ?
C2 C3 . 1.433(4) ?
C7 C8 . 1.387(4) ?
C7 C6 . 1.435(4) ?
C17 H17A . 0.9900 ?
C17 H17B . 0.9900 ?
C17 C16 . 1.508(4) ?
C15 H15A . 0.9900 ?
C15 H15B . 0.9900 ?
C8 H8 . 0.9500 ?
C8 C9 . 1.392(4) ?
C9 C14 . 1.442(4) ?
C9 C10 . 1.435(4) ?
C14 C13 . 1.437(4) ?
C6 H6 . 0.9500 ?
C6 C5 . 1.344(4) ?
C16 H16A . 0.9900 ?
C16 H16B . 0.9900 ?
C10 H10 . 0.9500 ?
C10 C11 . 1.353(4) ?
C13 H13 . 0.9500 ?
C13 C12 . 1.356(4) ?
C3 H3A . 0.9500 ?
C3 C4 . 1.359(4) ?
C5 H5 . 0.9500 ?
C5 C4 . 1.423(4) ?
C19 H19A . 0.9900 ?
C19 H19B . 0.9900 ?
C19 C18 . 1.510(4) ?
C4 H4A . 0.9500 ?
C20 H20A . 0.9900 ?
C20 H20B . 0.9900 ?
C20 C21 . 1.521(4) ?
C21 H21A . 0.9900 ?
C21 H21B . 0.9900 ?
C18 H18A . 0.9900 ?
C18 H18B . 0.9900 ?
C22 H22A . 0.9900 ?
C22 H22B . 0.9900 ?
C22 C23 . 1.512(4) ?
C23 H23A . 0.9900 ?
C23 H23B . 0.9900 ?
C12 H12 . 0.9500 ?
C12 C11 . 1.426(4) ?
C11 H11 . 0.9500 ?

loop_
_geom_hbond_atom_site_label_D
_geom_hbond_atom_site_label_H
_geom_hbond_atom_site_label_A
_geom_hbond_site_symmetry_A
_geom_hbond_distance_DH
_geom_hbond_distance_HA
_geom_hbond_distance_DA
_geom_hbond_angle_DHA
_geom_hbond_publ_flag
N2 H2 O1 1_555 1.00 1.98 2.983(3) 175 yes
N3 H3 O1 2_645 1.00 2.16 3.025(3) 144 yes

loop_
_geom_torsion_atom_site_label_1
_geom_torsion_atom_site_label_2
_geom_torsion_atom_site_label_3
_geom_torsion_atom_site_label_4
_geom_torsion_site_symmetry_1
_geom_torsion_site_symmetry_2
_geom_torsion_site_symmetry_3
_geom_torsion_site_symmetry_4
_geom_torsion
_geom_torsion_publ_flag
Zn1 N1 C15 C1 . . . . 170.33(18) ?
Zn1 N1 C16 C17 . . . . 23.5(2) ?
Zn1 N1 C23 C22 . . . . 37.1(2) ?
Zn1 N2 C17 C16 . . . . 58.9(2) ?
Zn1 N2 C18 C19 . . . . 40.9(2) ?
Zn1 N3 C19 C18 . . . . 37.5(2) ?
Zn1 N3 C20 C21 . . . . 29.3(3) ?
Zn1 N4 C21 C20 . . . . 49.6(2) ?
Zn1 N4 C22 C23 . . . . 36.5(3) ?
N2 C17 C16 N1 . . . . -55.4(3) ?
N3 C19 C18 N2 . . . . -53.5(3) ?
N3 C20 C21 N4 . . . . -54.3(3) ?
N4 C22 C23 N1 . . . . -51.2(3) ?
C1 C2 C7 C8 . . . . 0.4(4) ?
C1 C2 C7 C6 . . . . -177.8(2) ?
C1 C2 C3 C4 . . . . 176.3(3) ?
C1 C14 C13 C12 . . . . 177.7(3) ?
C2 C1 C15 N1 . . . . 94.8(3) ?
C2 C1 C14 C9 . . . . -6.2(4) ?
C2 C1 C14 C13 . . . . 171.5(2) ?
C2 C7 C8 C9 . . . . -2.5(4) ?
C2 C7 C6 C5 . . . . 1.8(4) ?
C2 C3 C4 C5 . . . . 1.0(4) ?
C7 C2 C3 C4 . . . . 0.1(4) ?
C7 C8 C9 C14 . . . . 0.2(4) ?
C7 C8 C9 C10 . . . . -178.1(2) ?
C7 C6 C5 C4 . . . . -0.8(4) ?
C17 N2 C18 C19 . . . . -76.3(3) ?
C15 N1 C16 C17 . . . . 138.2(2) ?
C15 N1 C23 C22 . . . . -78.0(3) ?
C15 C1 C2 C7 . . . . 179.0(2) ?
C15 C1 C2 C3 . . . . 2.8(4) ?
C15 C1 C14 C9 . . . . 178.7(2) ?
C15 C1 C14 C13 . . . . -3.6(4) ?
C8 C7 C6 C5 . . . . -176.5(3) ?
C8 C9 C14 C1 . . . . 4.2(4) ?
C8 C9 C14 C13 . . . . -173.7(2) ?
C8 C9 C10 C11 . . . . 176.9(3) ?
C9 C14 C13 C12 . . . . -4.5(4) ?
C9 C10 C11 C12 . . . . -2.3(5) ?
C14 C1 C2 C7 . . . . 3.9(4) ?
C14 C1 C2 C3 . . . . -172.3(2) ?
C14 C1 C15 N1 . . . . -90.1(3) ?
C14 C9 C10 C11 . . . . -1.4(4) ?
C14 C13 C12 C11 . . . . 1.0(5) ?
C6 C7 C8 C9 . . . . 175.7(2) ?
C6 C5 C4 C3 . . . . -0.6(5) ?
C16 N1 C15 C1 . . . . 55.5(3) ?
C16 N1 C23 C22 . . . . 150.2(2) ?
C10 C9 C14 C1 . . . . -177.5(2) ?
C10 C9 C14 C13 . . . . 4.7(4) ?
C13 C12 C11 C10 . . . . 2.6(5) ?
C3 C2 C7 C8 . . . . 176.9(2) ?
C3 C2 C7 C6 . . . . -1.4(4) ?
C19 N3 C20 C21 . . . . -90.4(3) ?
C20 N3 C19 C18 . . . . 157.5(2) ?
C21 N4 C22 C23 . . . . -83.4(3) ?
C18 N2 C17 C16 . . . . 177.0(2) ?
C22 N4 C21 C20 . . . . 173.2(2) ?
C23 N1 C15 C1 . . . . -75.0(3) ?
C23 N1 C16 C17 . . . . -89.0(3) ?
